data_8102263
loop_
_publ_author_name
'Zhan-Liang Wang'
'Dong-Sheng Zhu'
'Rong-Shun Wang'

_publ_section_title
;
 Crystal structure of
 [N,N'-(bis(2-phenoxyacetic)formylidene)propane-1,3-diaminezinc(II)] -
 water - ethanol (1:1:0.25), [Zn(C21H20N2O6)] &#x00B7; H2O &#x00B7;
 0.25C2H6O
;
_journal_issue 3
_journal_name_full 'Zeitschrift f\"ur Kristallographie - New Crystal Structures'
_journal_page_first 215
_journal_volume 223
_journal_year 2008
_chemical_formula_structural '[Zn(C~21~H~20~N~2~~O~6~)]^.^H~2~O^.^0.25C~2~H~6~O'
_chemical_formula_sum 'C21.5 H23.5 N2 O7.25 Zn'
_chemical_formula_weight 491.29
_chemical_name_systematic
;
[N,N'-(bis(2-phenoxyacetic)formylidene)propane-1,3-diamine-zinc(II)] 
hydrate 0.25ethanol

;
_space_group_IT_number 14
_symmetry_cell_setting monoclinic
_symmetry_space_group_name_Hall '-P 2ybc'
_symmetry_space_group_name_H-M 'P 1 21/c 1'
_atom_sites_solution_hydrogens geom
_atom_sites_solution_primary direct
_atom_sites_solution_secondary difmap
_audit_creation_method SHELXL-97
_cell_angle_alpha 90.00
_cell_angle_beta 100.096(2)
_cell_angle_gamma 90.00
_cell_formula_units_Z 4
_cell_length_a 10.0416(16)
_cell_length_b 16.681(3)
_cell_length_c 14.979(2)
_cell_measurement_temperature 293(2)
_cell_measurement_theta_max 26.08
_cell_measurement_theta_min 1.84
_cell_volume 2470.2(7)
_computing_cell_refinement 'SMART (Bruker, 1998)'
_computing_data_collection 'SMART (Bruker, 1998)'
_computing_data_reduction 'SAINT (Bruker, 1998)'
_computing_molecular_graphics 'SHELXTL (Bruker, 1998)'
_computing_publication_material 'SHELXTL (Bruker, 1998)'
_computing_structure_refinement 'SHELXL97 (Sheldrick, 1997)'
_computing_structure_solution 'SHELXS97 (Sheldrick, 1997)'
_diffrn_ambient_temperature 293(2)
_diffrn_detector_area_resol_mean none
_diffrn_measured_fraction_theta_full 0.992
_diffrn_measured_fraction_theta_max 0.992
_diffrn_measurement_device_type 'CCD area detector'
_diffrn_measurement_method 'phi and omega scans'
_diffrn_radiation_monochromator graphite
_diffrn_radiation_source 'fine-focus sealed tube'
_diffrn_radiation_type MoK\a
_diffrn_radiation_wavelength 0.71073
_diffrn_reflns_av_R_equivalents 0.0453
_diffrn_reflns_av_sigmaI/netI 0.0410
_diffrn_reflns_limit_h_max 8
_diffrn_reflns_limit_h_min -12
_diffrn_reflns_limit_k_max 20
_diffrn_reflns_limit_k_min -19
_diffrn_reflns_limit_l_max 18
_diffrn_reflns_limit_l_min -16
_diffrn_reflns_number 13690
_diffrn_reflns_theta_full 26.08
_diffrn_reflns_theta_max 26.08
_diffrn_reflns_theta_min 1.84
_diffrn_standards_decay_% none
_diffrn_standards_interval_count none
_diffrn_standards_interval_time none
_diffrn_standards_number none
_exptl_absorpt_coefficient_mu 1.036
_exptl_absorpt_correction_T_max 0.756
_exptl_absorpt_correction_T_min 0.718
_exptl_absorpt_correction_type multi-scan
_exptl_absorpt_process_details '(SAINT; Bruker, 1998)'
_exptl_crystal_colour white
_exptl_crystal_density_diffrn 1.321
_exptl_crystal_density_method 'not measured'
_exptl_crystal_description block
_exptl_crystal_F_000 1018
_exptl_crystal_size_max 0.33
_exptl_crystal_size_mid 0.30
_exptl_crystal_size_min 0.27
_refine_diff_density_max 1.025
_refine_diff_density_min -0.420
_refine_diff_density_rms 0.122
_refine_ls_extinction_method none
_refine_ls_goodness_of_fit_ref 1.125
_refine_ls_hydrogen_treatment mixed
_refine_ls_matrix_type full
_refine_ls_number_parameters 314
_refine_ls_number_reflns 4862
_refine_ls_number_restraints 5
_refine_ls_restrained_S_all 1.126
_refine_ls_R_factor_all 0.0652
_refine_ls_R_factor_gt 0.0556
_refine_ls_shift/su_max 0.001
_refine_ls_shift/su_mean 0.000
_refine_ls_structure_factor_coef Fsqd
_refine_ls_weighting_details 'calc w=1/[\s^2^(Fo^2^)+(0.1359P)^2^+0.0000P] where P=(Fo^2^+2Fc^2^)/3'
_refine_ls_weighting_scheme calc
_refine_ls_wR_factor_gt 0.1972
_refine_ls_wR_factor_ref 0.2033
_reflns_number_gt 3797
_reflns_number_total 4862
_reflns_threshold_expression I>2\s(I)
_cod_data_source_file 1267-2227.cff
_cod_data_source_block 1
_cod_original_sg_symbol_H-M P2(1)/c
_cod_original_formula_sum 'C21.50 H23.50 N2 O7.25 Zn'
_cod_database_code 8102263

loop_
_symmetry_equiv_pos_as_xyz
'x, y, z'
'-x, y+1/2, -z+1/2'
'-x, -y, -z'
'x, -y-1/2, z-1/2'

loop_
_atom_site_label
_atom_site_type_symbol
_atom_site_fract_x
_atom_site_fract_y
_atom_site_fract_z
_atom_site_U_iso_or_equiv
_atom_site_adp_type
_atom_site_occupancy
_atom_site_symmetry_multiplicity
_atom_site_calc_flag
_atom_site_refinement_flags
_atom_site_disorder_assembly
_atom_site_disorder_group
Zn1 Zn 0.33270(4) 0.70255(2) 0.49813(3) 0.0471(2) Uani 1 1 d . . .
N1 N 0.2885(3) 0.81661(19) 0.5454(2) 0.0550(8) Uani 1 1 d . . .
N2 N 0.3792(3) 0.75807(19) 0.3835(2) 0.0548(8) Uani 1 1 d . . .
O1 O 0.1216(3) 0.68105(16) 0.53992(19) 0.0549(6) Uani 1 1 d . . .
O2 O 0.2520(3) 0.60882(15) 0.42760(18) 0.0567(6) Uani 1 1 d . . .
O3 O 0.0868(3) 0.52237(17) 0.38247(18) 0.0656(7) Uani 1 1 d . . .
O4 O 0.5421(3) 0.63985(16) 0.48652(16) 0.0546(6) Uani 1 1 d . . .
O5 O 0.4196(3) 0.67147(18) 0.62144(17) 0.0625(7) Uani 1 1 d . . .
O6 O 0.5747(4) 0.6102(2) 0.72180(19) 0.0874(11) Uani 1 1 d . . .
C1 C 0.0568(4) 0.6103(2) 0.4976(3) 0.0530(9) Uani 1 1 d . . .
H1A H -0.0343 0.6232 0.4676 0.064 Uiso 1 1 calc R . .
H1B H 0.0510 0.5698 0.5433 0.064 Uiso 1 1 calc R . .
C2 C 0.1372(4) 0.5787(2) 0.4297(2) 0.0490(8) Uani 1 1 d . . .
C3 C 0.5970(4) 0.5995(2) 0.5691(2) 0.0580(10) Uani 1 1 d . . .
H3A H 0.6932 0.6102 0.5850 0.070 Uiso 1 1 calc R . .
H3B H 0.5843 0.5421 0.5616 0.070 Uiso 1 1 calc R . .
C4 C 0.5249(4) 0.6296(2) 0.6435(2) 0.0577(9) Uani 1 1 d . . .
C5 C 0.2178(4) 0.8377(2) 0.6036(3) 0.0594(10) Uani 1 1 d . . .
H5A H 0.2293 0.8902 0.6243 0.071 Uiso 1 1 calc R . .
C6 C 0.3767(5) 0.8780(2) 0.5165(3) 0.0685(11) Uani 1 1 d . . .
H6A H 0.4691 0.8585 0.5274 0.082 Uiso 1 1 calc R . .
H6B H 0.3735 0.9257 0.5530 0.082 Uiso 1 1 calc R . .
C7 C 0.3377(6) 0.8997(3) 0.4187(4) 0.0823(14) Uani 1 1 d . . .
H7A H 0.4146 0.9245 0.3986 0.099 Uiso 1 1 calc R . .
H7B H 0.2655 0.9390 0.4124 0.099 Uiso 1 1 calc R . .
C8 C 0.2914(5) 0.8293(3) 0.3577(3) 0.0722(12) Uani 1 1 d . . .
H8A H 0.1987 0.8162 0.3621 0.087 Uiso 1 1 calc R . .
H8B H 0.2940 0.8437 0.2953 0.087 Uiso 1 1 calc R . .
C9 C 0.4483(4) 0.7338(3) 0.3253(3) 0.0601(10) Uani 1 1 d . . .
H9A H 0.4387 0.7635 0.2721 0.072 Uiso 1 1 calc R . .
C11 C 0.0729(4) 0.7129(2) 0.6123(3) 0.0509(9) Uani 1 1 d . . .
C12 C -0.0219(4) 0.6740(3) 0.6542(3) 0.0643(10) Uani 1 1 d . . .
H12A H -0.0520 0.6231 0.6349 0.077 Uiso 1 1 calc R . .
C13 C -0.0714(5) 0.7100(3) 0.7237(4) 0.0744(13) Uani 1 1 d . . .
H13A H -0.1353 0.6835 0.7509 0.089 Uiso 1 1 calc R . .
C14 C -0.0271(6) 0.7858(3) 0.7538(4) 0.0816(15) Uani 1 1 d . . .
H14A H -0.0616 0.8105 0.8006 0.098 Uiso 1 1 calc R . .
C15 C 0.0680(5) 0.8235(3) 0.7138(3) 0.0725(12) Uani 1 1 d . . .
H15A H 0.0989 0.8738 0.7349 0.087 Uiso 1 1 calc R . .
C16 C 0.1201(4) 0.7893(2) 0.6425(3) 0.0543(9) Uani 1 1 d . . .
C21 C 0.5871(4) 0.6184(2) 0.4087(2) 0.0510(8) Uani 1 1 d . . .
C22 C 0.6725(4) 0.5556(3) 0.4031(3) 0.0681(11) Uani 1 1 d . . .
H22A H 0.7025 0.5249 0.4546 0.082 Uiso 1 1 calc R . .
C23 C 0.7152(5) 0.5365(3) 0.3230(3) 0.0826(14) Uani 1 1 d . . .
H23A H 0.7706 0.4922 0.3202 0.099 Uiso 1 1 calc R . .
C24 C 0.6758(6) 0.5832(3) 0.2474(3) 0.0850(15) Uani 1 1 d . . .
H24A H 0.7073 0.5724 0.1938 0.102 Uiso 1 1 calc R . .
C25 C 0.5886(5) 0.6463(3) 0.2524(3) 0.0740(12) Uani 1 1 d . . .
H25A H 0.5610 0.6771 0.2008 0.089 Uiso 1 1 calc R . .
C26 C 0.5401(4) 0.6660(2) 0.3305(2) 0.0544(9) Uani 1 1 d . . .
O7 O 0.7859(19) 0.8213(14) 0.4511(11) 0.130(8) Uani 0.25 1 d PD . .
H7C H 0.7224 0.8078 0.4755 0.196 Uiso 0.25 1 calc PR . .
C31 C 0.905(3) 0.945(2) 0.4469(14) 0.156(15) Uani 0.25 1 d PD . .
H31A H 0.8964 0.9962 0.4740 0.233 Uiso 0.25 1 calc PR . .
H31B H 0.8794 0.9490 0.3822 0.233 Uiso 0.25 1 calc PR . .
H31C H 0.9965 0.9265 0.4620 0.233 Uiso 0.25 1 calc PR . .
C32 C 0.825(3) 0.8934(14) 0.478(2) 0.24(3) Uani 0.25 1 d PD . .
H32A H 0.8638 0.8872 0.5411 0.289 Uiso 0.25 1 calc PR . .
H32B H 0.7411 0.9227 0.4765 0.289 Uiso 0.25 1 calc PR . .
OW1 O 0.7971(5) 0.9841(3) 0.2729(3) 0.1106(14) Uani 1 1 d D . .
H1C H 0.727(6) 0.946(3) 0.250(5) 0.166 Uiso 1 1 d D . .
H1D H 0.746(7) 1.029(3) 0.251(5) 0.166 Uiso 1 1 d D . .

loop_
_atom_site_aniso_label
_atom_site_aniso_U_11
_atom_site_aniso_U_22
_atom_site_aniso_U_33
_atom_site_aniso_U_23
_atom_site_aniso_U_13
_atom_site_aniso_U_12
Zn1 0.0517(3) 0.0437(3) 0.0452(3) 0.00140(15) 0.0064(2) -0.00038(16)
N1 0.0609(19) 0.0426(15) 0.061(2) -0.0009(14) 0.0080(16) -0.0046(14)
N2 0.0625(19) 0.0509(18) 0.0498(17) 0.0106(14) 0.0065(15) 0.0013(15)
O1 0.0586(15) 0.0475(13) 0.0617(16) -0.0157(12) 0.0192(13) -0.0102(12)
O2 0.0612(15) 0.0524(15) 0.0593(16) -0.0115(12) 0.0182(12) -0.0058(13)
O3 0.0844(19) 0.0533(15) 0.0619(16) -0.0153(13) 0.0204(14) -0.0156(14)
O4 0.0571(14) 0.0668(16) 0.0406(13) 0.0095(11) 0.0101(11) 0.0107(13)
O5 0.0715(18) 0.0718(18) 0.0431(14) 0.0003(13) 0.0070(13) 0.0198(15)
O6 0.112(3) 0.107(3) 0.0410(15) 0.0093(15) 0.0073(16) 0.047(2)
C1 0.061(2) 0.0448(19) 0.054(2) -0.0099(16) 0.0133(17) -0.0096(17)
C2 0.064(2) 0.0356(17) 0.0464(19) 0.0001(14) 0.0078(16) 0.0012(16)
C3 0.061(2) 0.068(2) 0.0416(19) 0.0036(17) 0.0012(17) 0.0098(19)
C4 0.070(2) 0.059(2) 0.042(2) -0.0033(16) 0.0043(17) 0.007(2)
C5 0.073(3) 0.0397(19) 0.065(2) -0.0101(17) 0.012(2) -0.0022(18)
C6 0.084(3) 0.045(2) 0.080(3) -0.006(2) 0.025(2) -0.021(2)
C7 0.096(3) 0.051(2) 0.102(4) 0.020(2) 0.021(3) 0.000(2)
C8 0.086(3) 0.060(3) 0.068(3) 0.020(2) 0.006(2) 0.016(2)
C9 0.073(3) 0.061(2) 0.045(2) 0.0156(18) 0.0085(19) -0.005(2)
C11 0.051(2) 0.051(2) 0.049(2) -0.0085(15) 0.0053(16) 0.0029(16)
C12 0.067(3) 0.063(2) 0.065(3) -0.015(2) 0.018(2) -0.010(2)
C13 0.075(3) 0.085(3) 0.068(3) -0.016(2) 0.026(2) -0.011(2)
C14 0.099(4) 0.083(3) 0.071(3) -0.026(2) 0.039(3) -0.005(3)
C15 0.089(3) 0.057(2) 0.075(3) -0.020(2) 0.022(2) -0.006(2)
C16 0.063(2) 0.048(2) 0.052(2) -0.0087(15) 0.0093(18) 0.0018(17)
C21 0.052(2) 0.058(2) 0.0439(19) 0.0004(16) 0.0089(15) -0.0058(17)
C22 0.070(3) 0.080(3) 0.055(2) 0.002(2) 0.0135(19) 0.017(2)
C23 0.088(3) 0.087(3) 0.077(3) -0.012(3) 0.026(3) 0.015(3)
C24 0.109(4) 0.096(4) 0.055(3) -0.006(3) 0.030(3) 0.006(3)
C25 0.098(3) 0.078(3) 0.049(2) 0.000(2) 0.019(2) -0.007(3)
C26 0.063(2) 0.056(2) 0.0446(19) 0.0029(16) 0.0106(17) -0.0102(18)
O7 0.102(12) 0.21(2) 0.070(10) 0.031(12) -0.011(9) -0.072(13)
C31 0.21(3) 0.15(3) 0.060(14) 0.042(16) -0.091(18) -0.06(2)
C32 0.43(8) 0.08(2) 0.13(3) 0.002(18) -0.16(4) 0.05(3)
OW1 0.146(4) 0.106(3) 0.079(3) -0.008(2) 0.016(2) -0.042(3)

loop_
_atom_type_symbol
_atom_type_description
_atom_type_scat_dispersion_real
_atom_type_scat_dispersion_imag
_atom_type_scat_source
C C 0.0033 0.0016 'International Tables Vol C Tables 4.2.6.8 and 6.1.1.4'
H H 0.0000 0.0000 'International Tables Vol C Tables 4.2.6.8 and 6.1.1.4'
N N 0.0061 0.0033 'International Tables Vol C Tables 4.2.6.8 and 6.1.1.4'
O O 0.0106 0.0060 'International Tables Vol C Tables 4.2.6.8 and 6.1.1.4'
Zn Zn 0.2839 1.4301 'International Tables Vol C Tables 4.2.6.8 and 6.1.1.4'

loop_
_geom_angle_atom_site_label_1
_geom_angle_atom_site_label_2
_geom_angle_atom_site_label_3
_geom_angle
_geom_angle_site_symmetry_1
_geom_angle_site_symmetry_3
_geom_angle_publ_flag
O5 Zn1 O2 111.43(12) . . ?
O5 Zn1 N2 140.08(13) . . ?
O2 Zn1 N2 92.37(12) . . ?
O5 Zn1 N1 90.41(13) . . ?
O2 Zn1 N1 143.42(12) . . ?
N2 Zn1 N1 88.08(13) . . ?
O5 Zn1 O1 88.96(12) . . ?
O2 Zn1 O1 73.53(10) . . ?
N2 Zn1 O1 129.44(12) . . ?
N1 Zn1 O1 78.11(11) . . ?
O5 Zn1 O4 72.61(10) . . ?
O2 Zn1 O4 84.16(10) . . ?
N2 Zn1 O4 78.82(11) . . ?
N1 Zn1 O4 131.49(12) . . ?
O1 Zn1 O4 143.58(9) . . ?
C5 N1 C6 116.7(3) . . ?
C5 N1 Zn1 131.3(3) . . ?
C6 N1 Zn1 110.9(3) . . ?
C9 N2 C8 116.5(3) . . ?
C9 N2 Zn1 130.8(3) . . ?
C8 N2 Zn1 111.2(3) . . ?
C11 O1 C1 118.0(3) . . ?
C11 O1 Zn1 128.1(2) . . ?
C1 O1 Zn1 111.6(2) . . ?
C2 O2 Zn1 126.2(2) . . ?
C21 O4 C3 118.6(3) . . ?
C21 O4 Zn1 127.1(2) . . ?
C3 O4 Zn1 110.8(2) . . ?
C4 O5 Zn1 127.2(2) . . ?
O1 C1 C2 109.3(3) . . ?
O1 C1 H1A 109.8 . . ?
C2 C1 H1A 109.8 . . ?
O1 C1 H1B 109.8 . . ?
C2 C1 H1B 109.8 . . ?
H1A C1 H1B 108.3 . . ?
O3 C2 O2 125.0(4) . . ?
O3 C2 C1 116.3(3) . . ?
O2 C2 C1 118.7(3) . . ?
O4 C3 C4 108.5(3) . . ?
O4 C3 H3A 110.0 . . ?
C4 C3 H3A 110.0 . . ?
O4 C3 H3B 110.0 . . ?
C4 C3 H3B 110.0 . . ?
H3A C3 H3B 108.4 . . ?
O6 C4 O5 125.2(4) . . ?
O6 C4 C3 116.4(4) . . ?
O5 C4 C3 118.5(3) . . ?
N1 C5 C16 127.9(3) . . ?
N1 C5 H5A 116.0 . . ?
C16 C5 H5A 116.0 . . ?
N1 C6 C7 113.0(4) . . ?
N1 C6 H6A 109.0 . . ?
C7 C6 H6A 109.0 . . ?
N1 C6 H6B 109.0 . . ?
C7 C6 H6B 109.0 . . ?
H6A C6 H6B 107.8 . . ?
C6 C7 C8 113.9(4) . . ?
C6 C7 H7A 108.8 . . ?
C8 C7 H7A 108.8 . . ?
C6 C7 H7B 108.8 . . ?
C8 C7 H7B 108.8 . . ?
H7A C7 H7B 107.7 . . ?
N2 C8 C7 111.0(4) . . ?
N2 C8 H8A 109.4 . . ?
C7 C8 H8A 109.4 . . ?
N2 C8 H8B 109.4 . . ?
C7 C8 H8B 109.4 . . ?
H8A C8 H8B 108.0 . . ?
N2 C9 C26 129.0(4) . . ?
N2 C9 H9A 115.5 . . ?
C26 C9 H9A 115.5 . . ?
O1 C11 C12 122.9(3) . . ?
O1 C11 C16 117.3(4) . . ?
C12 C11 C16 119.8(4) . . ?
C13 C12 C11 120.5(4) . . ?
C13 C12 H12A 119.7 . . ?
C11 C12 H12A 119.7 . . ?
C12 C13 C14 120.6(5) . . ?
C12 C13 H13A 119.7 . . ?
C14 C13 H13A 119.7 . . ?
C15 C14 C13 119.0(5) . . ?
C15 C14 H14A 120.5 . . ?
C13 C14 H14A 120.5 . . ?
C14 C15 C16 122.2(4) . . ?
C14 C15 H15A 118.9 . . ?
C16 C15 H15A 118.9 . . ?
C15 C16 C11 117.9(4) . . ?
C15 C16 C5 116.5(4) . . ?
C11 C16 C5 125.6(4) . . ?
C22 C21 O4 123.8(3) . . ?
C22 C21 C26 119.9(4) . . ?
O4 C21 C26 116.3(3) . . ?
C21 C22 C23 121.6(4) . . ?
C21 C22 H22A 119.2 . . ?
C23 C22 H22A 119.2 . . ?
C24 C23 C22 119.8(5) . . ?
C24 C23 H23A 120.1 . . ?
C22 C23 H23A 120.1 . . ?
C23 C24 C25 118.7(4) . . ?
C23 C24 H24A 120.6 . . ?
C25 C24 H24A 120.6 . . ?
C24 C25 C26 123.3(4) . . ?
C24 C25 H25A 118.4 . . ?
C26 C25 H25A 118.4 . . ?
C25 C26 C21 116.6(4) . . ?
C25 C26 C9 117.0(4) . . ?
C21 C26 C9 126.4(3) . . ?
C32 O7 H7C 109.5 . . ?
C32 C31 H31A 109.5 . . ?
C32 C31 H31B 109.5 . . ?
H31A C31 H31B 109.5 . . ?
C32 C31 H31C 109.5 . . ?
H31A C31 H31C 109.5 . . ?
H31B C31 H31C 109.5 . . ?
O7 C32 C31 132(3) . . ?
O7 C32 H32A 104.3 . . ?
C31 C32 H32A 104.3 . . ?
O7 C32 H32B 104.3 . . ?
C31 C32 H32B 104.3 . . ?
H32A C32 H32B 105.6 . . ?
H1C OW1 H1D 94(3) . . ?

loop_
_geom_bond_atom_site_label_1
_geom_bond_atom_site_label_2
_geom_bond_distance
_geom_bond_site_symmetry_2
_geom_bond_publ_flag
Zn1 O5 1.969(3) . ?
Zn1 O2 1.979(3) . ?
Zn1 N2 2.075(3) . ?
Zn1 N1 2.105(3) . ?
Zn1 O1 2.341(3) . ?
Zn1 O4 2.382(3) . ?
N1 C5 1.266(5) . ?
N1 C6 1.468(5) . ?
N2 C9 1.272(5) . ?
N2 C8 1.490(5) . ?
O1 C11 1.371(5) . ?
O1 C1 1.439(4) . ?
O2 C2 1.263(5) . ?
O3 C2 1.231(4) . ?
O4 C21 1.370(4) . ?
O4 C3 1.431(4) . ?
O5 C4 1.262(5) . ?
O6 C4 1.234(4) . ?
C1 C2 1.500(5) . ?
C1 H1A 0.9700 . ?
C1 H1B 0.9700 . ?
C3 C4 1.518(5) . ?
C3 H3A 0.9700 . ?
C3 H3B 0.9700 . ?
C5 C16 1.467(6) . ?
C5 H5A 0.9300 . ?
C6 C7 1.493(7) . ?
C6 H6A 0.9700 . ?
C6 H6B 0.9700 . ?
C7 C8 1.510(7) . ?
C7 H7A 0.9700 . ?
C7 H7B 0.9700 . ?
C8 H8A 0.9700 . ?
C8 H8B 0.9700 . ?
C9 C26 1.453(6) . ?
C9 H9A 0.9300 . ?
C11 C12 1.391(6) . ?
C11 C16 1.406(5) . ?
C12 C13 1.368(6) . ?
C12 H12A 0.9300 . ?
C13 C14 1.389(7) . ?
C13 H13A 0.9300 . ?
C14 C15 1.367(7) . ?
C14 H14A 0.9300 . ?
C15 C16 1.392(6) . ?
C15 H15A 0.9300 . ?
C21 C22 1.365(6) . ?
C21 C26 1.424(5) . ?
C22 C23 1.381(6) . ?
C22 H22A 0.9300 . ?
C23 C24 1.374(7) . ?
C23 H23A 0.9300 . ?
C24 C25 1.380(7) . ?
C24 H24A 0.9300 . ?
C25 C26 1.383(6) . ?
C25 H25A 0.9300 . ?
O7 C32 1.305(10) . ?
O7 H7C 0.8200 . ?
C31 C32 1.309(10) . ?
C31 H31A 0.9600 . ?
C31 H31B 0.9600 . ?
C31 H31C 0.9600 . ?
C32 H32A 0.9700 . ?
C32 H32B 0.9700 . ?
OW1 H1C 0.97(3) . ?
OW1 H1D 0.94(3) . ?

loop_
_geom_hbond_atom_site_label_D
_geom_hbond_atom_site_label_H
_geom_hbond_atom_site_label_A
_geom_hbond_distance_DH
_geom_hbond_distance_HA
_geom_hbond_distance_DA
_geom_hbond_angle_DHA
_geom_hbond_site_symmetry_A
OW1 H1C O6 0.97(3) 1.78(3) 2.730(5) 166(7) 4_575
